data_1549491
loop_
_publ_author_name
'Knuuttila, Pekka'
'Knuuttila, Hilkka'

_publ_section_title
;
 The Crystal and Molecular Structure of N-(Phosphonomethyl)glycine
 (Glyphosate)
;
_journal_name_full 'Acta Chemica Scandinavica'
_journal_page_first 623
_journal_page_last 626
_journal_paper_doi 10.3891/acta.chem.scand.33b-0623
_journal_volume B33
_journal_year 1979
_chemical_formula_sum 'C3 H8 N O5 P'
_chemical_formula_weight 169.073
_chemical_name_common glyphosate
_space_group_IT_number 14
_symmetry_cell_setting monoclinic
_symmetry_Int_Tables_number 14
_symmetry_space_group_name_Hall '-P 2ybc'
_symmetry_space_group_name_H-M 'P 1 21/c 1'
_cell_angle_alpha 90.
_cell_angle_beta 105.74(4)
_cell_angle_gamma 90.
_cell_formula_units_Z 4
_cell_length_a 8.682(5)
_cell_length_b 7.973(8)
_cell_length_c 9.875(5)
_cell_volume 657.9(8)
_diffrn_ambient_temperature 293
_diffrn_radiation_probe x-ray
_diffrn_radiation_type MoK\a
_diffrn_radiation_wavelength 0.71069
_exptl_absorpt_coefficient_mu 0.384
_exptl_crystal_density_diffrn 1.707
_exptl_crystal_F_000 352
_refine_ls_number_reflns 1542
_refine_ls_R_factor_gt 0.030
_cod_data_source_file glyphosate.cif
_cod_data_source_block GLYPHOSATE
_cod_original_cell_volume 675.9(8)
_cod_original_sg_symbol_H-M 'P 21/c'
_cod_database_code 1549491

loop_
_symmetry_equiv_pos_site_id
_symmetry_equiv_pos_as_xyz
1 x,y,z
2 -x,1/2+y,1/2-z
3 -x,-y,-z
4 x,1/2-y,1/2+z

loop_
_atom_site_aniso_label
_atom_site_aniso_U_11
_atom_site_aniso_U_22
_atom_site_aniso_U_33
_atom_site_aniso_U_23
_atom_site_aniso_U_13
_atom_site_aniso_U_12
P 0.0166(1) 0.0160(1) 0.0190(1) -0.0013(1) 0.0089(1) -0.0001(1)
O1 0.0363(1) 0.0244(2) 0.0202(2) -0.0004(1) 0.0135(1) -0.0004(1)
O2 0.0301(1) 0.0202(2) 0.0265(2) -0.0019(1) 0.0154(1) 0.0031(1)
O3 0.0192(1) 0.0221(2) 0.0301(2) -0.0019(1) 0.0116(1) -0.0048(1)
O4 0.0277(1) 0.0385(2) 0.0330(2) -0.0108(1) 0.0138(1) -0.0025(1)
O5 0.0164(1) 0.0465(2) 0.0331(2) -0.0046(2) 0.0099(1) -0.0008(1)
N 0.0168(1) 0.0184(2) 0.0260(2) -0.0017(1) 0.0092(1) 0.0017(1)
C1 0.0171(1) 0.0190(2) 0.0291(3) -0.0020(2) 0.0080(1) -0.0019(1)
C2 0.0175(1) 0.0335(2) 0.0359(3) 0.0013(2) 0.0106(2) 0.0033(1)
C3 0.0196(1) 0.0205(2) 0.0285(3) 0.0016(2) 0.0103(1) -0.0003(1)

loop_
_atom_site_label
_atom_site_type_symbol
_atom_site_thermal_displace_type
_atom_site_fract_x
_atom_site_fract_y
_atom_site_fract_z
_atom_site_occupancy
_atom_site_U_iso_or_equiv
_atom_site_calc_flag
_atom_site_refinement_flags
_atom_site_disorder_assembly
_atom_site_disorder_group
P P Uani 0.94899(1) 0.27559(1) 0.07465(1) 1.000 0.0164(1) . . . .
O1 O Uani 0.04375(3) 0.71869(4) 0.08303(3) 1.000 0.0258(1) . . . .
O2 O Uani 0.90047(3) 0.44165(4) 0.12153(3) 1.000 0.0241(1) . . . .
O3 O Uani 0.85233(3) 0.12301(4) 0.08678(3) 1.000 0.0228(1) . . . .
O4 O Uani 0.56500(3) 0.67680(4) 0.46322(4) 1.000 0.0320(1) . . . .
O5 O Uani 0.36448(3) 0.58338(4) 0.28341(3) 1.000 0.0314(1) . . . .
N N Uani 0.79313(3) 0.56575(4) 0.33676(4) 1.000 0.0197(1) . . . .
C1 C Uani 0.15631(4) 0.24194(6) 0.17485(6) 1.000 0.0214(1) . . . .
C2 C Uani 0.37871(4) 0.03577(6) 0.23287(6) 1.000 0.0283(1) . . . .
C3 C Uani 0.51482(4) 0.60760(5) 0.35134(5) 1.000 0.0221(1) . . . .
H1 H Uiso -0.0196(8) 0.1462(9) 0.3861(7) 1.000 0.080(2) . . . .
H2 H Uiso 0.8282(6) 0.7669(8) 0.2109(6) 1.000 0.042(2) . . . .
H3 H Uiso 0.2218(4) 0.3184(4) 0.1368(4) 1.000 0.0160(10) . . . .
H4 H Uiso 0.1785(6) 0.4873(7) 0.5723(5) 1.000 0.0380(10) . . . .
H5 H Uiso 0.8449(6) 0.4915(7) 0.2939(6) 1.000 0.037(2) . . . .
H6 H Uiso 0.4051(5) 0.0927(6) 0.3282(5) 1.000 0.0320(10) . . . .
H7 H Uiso 0.3954(6) 0.9095(7) 0.2412(6) 1.000 0.0380(10) . . . .
H8 H Uiso 0.6959(8) 0.4014(8) 0.6771(7) 1.000 0.065(2) . . . .

loop_
_geom_angle_atom_site_label_1
_geom_angle_atom_site_label_2
_geom_angle_atom_site_label_3
_geom_angle
_geom_angle_site_symmetry_1
_geom_angle_site_symmetry_2
_geom_angle_site_symmetry_3
_geom_angle_publ_flag
O2 P O3 118.74(4) . . . yes
O2 P C1 106.31(4) . . 1_655 yes
O1 P O2 111.67(4) 3_665 . . yes
O3 P C1 109.17(4) . . 1_655 yes
O1 P O3 105.98(4) 3_665 . . yes
O1 P C1 104.02(4) 3_665 . 1_655 yes
P O1 H1 122.9(5) 3_665 . 2_555 no
C3 O5 H8 117.0(5) . . 3_666 no
C1 N C2 113.44(5) 2_655 . 2_655 yes
C2 N H5 103.9(4) 2_655 . . no
C1 N H5 112.6(4) 2_655 . . no
C2 N H4 109.4(3) 2_655 . 3_666 no
H4 N H5 96.5(5) 3_666 . . no
C1 N H4 118.8(3) 2_655 . 3_666 no
P C1 N 111.48(5) 1_455 . 2_645 yes
N C2 C3 111.83(6) 2_645 . 2_645 yes
O4 C3 O5 126.79(5) . . . yes
O4 C3 C2 123.63(5) . . 2_655 yes
O5 C3 C2 109.58(6) . . 2_655 yes
P C1 H3 107.0(2) 1_455 . . no
N C1 H3 110.2(2) 2_645 . . no
H2 C1 H3 110.8(4) 2_645 . . no
P C1 H2 110.6(3) 1_455 . 2_645 no
N C1 H2 106.8(3) 2_645 . 2_645 no
H6 C2 H7 112.1(4) . . 1_545 no
N C2 H6 107.7(3) 2_645 . . no
C3 C2 H6 108.8(3) 2_645 . . no
N C2 H7 107.5(3) 2_645 . 1_545 no
C3 C2 H7 108.9(3) 2_645 . 1_545 no

loop_
_geom_bond_atom_site_label_1
_geom_bond_atom_site_label_2
_geom_bond_distance
_geom_bond_site_symmetry_1
_geom_bond_site_symmetry_2
_geom_bond_publ_flag
P O2 1.5002(15) . . yes
P O3 1.5010(15) . . yes
P C1 1.8234(19) . 1_655 yes
P O1 1.5760(16) . 3_665 yes
O4 C3 1.2057(13) . . yes
O5 C3 1.3099(14) . . yes
O1 H1 0.711(7) . 2_555 no
O5 H8 0.743(7) . 3_666 no
N C1 1.4854(16) . 2_655 yes
N C2 1.4830(16) . 2_655 yes
N H5 0.914(6) . . no
N H4 0.962(5) . 3_666 no
C2 C3 1.5136(16) . 2_645 no
C1 H3 0.976(4) . . no
C1 H2 1.117(6) . 2_645 no
C2 H6 1.014(5) . . no
C2 H7 1.017(6) . 1_545 no

loop_
_geom_hbond_atom_site_label_D
_geom_hbond_atom_site_label_H
_geom_hbond_atom_site_label_A
_geom_hbond_distance_DH
_geom_hbond_distance_HA
_geom_hbond_distance_DA
_geom_hbond_angle_DHA
_geom_hbond_site_symmetry_A
_geom_hbond_publ_flag
O1_e H1 O2 0.711(7) 1.944(7) 2.613(3) 157.0(7) 2_645 yes
N_j H4 O3 0.962(5) 1.866(5) 2.817(3) 169.3(5) 2_655 yes
N H5 O2 0.914(6) 1.932(6) 2.728(3) 144.4(5) . yes
N H5 O1 0.914(6) 2.551(6) 3.112(3) 120.2(4) 2_645 yes
O5_j H8 O3 0.743(7) 1.826(7) 2.568(3) 175.9(7) 4_555 yes
C1_h H2 O1 1.117(6) 2.555(6) 3.320(3) 124.7(4) 1_655 yes
C1 H3 O4 0.976(4) 2.582(4) 3.126(3) 115.3(2) 2_645 yes

loop_
_geom_torsion_atom_site_label_1
_geom_torsion_atom_site_label_2
_geom_torsion_atom_site_label_3
_geom_torsion_atom_site_label_4
_geom_torsion
_geom_torsion_site_symmetry_1
_geom_torsion_site_symmetry_2
_geom_torsion_site_symmetry_3
_geom_torsion_site_symmetry_4
_geom_torsion_publ_flag
C2 N C1 P 175.03(5) . 2_645 . 1_455 no
C1 N C2 C3 -74.61(6) . 2_645 . 2_645 no
